data_7064159
loop_
_publ_author_name
'Bardonov, Daniil'
'Nasyrova, Darina'
'Metlin, Mikhail T.'
'Minyaev, Mikhail E.'
'Taydakov, Ilya V.'
'Roitershtein, Dmitrii M.'

_publ_section_title
;
 Synthesis, Structural and Photophysical Studies of Mono-and Dinuclear
 Alkali Metal 2,6-dibenzhydryl-4-methylphenolates
;
_journal_name_full 'New Journal of Chemistry'
_journal_paper_doi 10.1039/D5NJ03734D
_journal_year 2026
_chemical_formula_moiety 'C66 H54 K2 O2, 2(C4 H8 O)'
_chemical_formula_sum 'C74 H70 K2 O4'
_chemical_formula_weight 1101.50
_space_group_crystal_system triclinic
_space_group_IT_number 2
_space_group_name_Hall '-P 1'
_space_group_name_H-M_alt 'P -1'
_atom_sites_solution_hydrogens geom
_atom_sites_solution_primary direct
_atom_sites_solution_secondary difmap
_audit_creation_date 2023-10-04
_audit_creation_method
;
Olex2 1.5
(compiled 2021.11.18 svn.ra9532c28 for OlexSys, GUI svn.r6429)
;
_audit_update_record
;
2025-09-05 deposited with the CCDC.	2025-12-08 downloaded from the CCDC.
;
_cell_angle_alpha 90.4570(10)
_cell_angle_beta 99.1840(10)
_cell_angle_gamma 111.1630(10)
_cell_formula_units_Z 1
_cell_length_a 10.76690(10)
_cell_length_b 11.3608(2)
_cell_length_c 12.8692(2)
_cell_measurement_reflns_used 30255
_cell_measurement_temperature 99.9(5)
_cell_measurement_theta_max 79.1170
_cell_measurement_theta_min 3.4770
_cell_volume 1445.50(4)
_computing_cell_refinement 'CrysAlisPro 1.171.42.102a (Rigaku OD, 2023)'
_computing_data_collection 'CrysAlisPro 1.171.42.102a (Rigaku OD, 2023)'
_computing_data_reduction 'CrysAlisPro 1.171.42.102a (Rigaku OD, 2023)'
_computing_molecular_graphics 'Olex2 1.5 (Dolomanov et al., 2009)'
_computing_publication_material 'Olex2 1.5 (Dolomanov et al., 2009)'
_computing_structure_refinement 'XL  (Sheldrick, 2008)'
_computing_structure_solution 'SHELXT 2014/5 (Sheldrick, 2014)'
_diffrn_ambient_environment N~2~
_diffrn_ambient_temperature 99.9(5)
_diffrn_detector 'Hybrid Pixel Array Detector'
_diffrn_detector_area_resol_mean 10.0000
_diffrn_detector_type HyPix
_diffrn_measured_fraction_theta_full 0.999
_diffrn_measured_fraction_theta_max 0.991
_diffrn_measurement_details
;
List of Runs (angles in degrees, time in seconds):

  # Type    Start    End  Width  t~exp~   \w     \q     \k     \f   Frames
#--------------------------------------------------------------------------
  1  \w    -69.00  28.00   0.50    0.20    --  -45.46  71.00 136.00  194
  2  \w   -118.00 -22.00   0.50    0.20    --  -45.46 -71.00   5.00  192
  3  \w     22.00 118.00   0.50    0.20    --   45.46  71.00 136.00  192
  4  \w   -167.00 -70.00   0.50    1.04    --  -93.75 -71.00   5.00  194
  5  \w    -89.00 -20.00   0.50    1.04    --  -93.75  71.00 136.00  138
  6  \w     92.00 178.00   0.50    1.04    --  115.25  71.00 136.00  172
  7  \w     43.00  89.00   0.50    1.04    --  115.25 -71.00   5.00   92
  8  \w    -86.00 -13.00   0.50    0.20    --  -45.46 125.00 -90.00  146
  9  \w    -26.00  33.00   0.50    0.20    --  -45.46  19.00-120.00  118
 10  \w    -27.00  69.00   0.50    0.20    --   45.46 -71.00   5.00  192
 11  \w     34.00  94.00   0.50    0.20    --   45.46-125.00-150.00  120
 12  \w    -32.00  26.00   0.50    0.20    --   45.46 -19.00   0.00  116
 13  \w    -32.00  26.00   0.50    0.20    --   45.46 -19.00-150.00  116
 14  \w     34.00  94.00   0.50    0.20    --   45.46-125.00  60.00  120
 15  \w    -51.00 -20.00   0.50    1.04    --  -93.75  45.00 -30.00   62
 16  \w    -51.00 -20.00   0.50    1.04    --  -93.75  45.00   0.00   62
 17  \w     97.00 178.00   0.50    1.04    --  115.25  45.00  60.00  162
 18  \w     43.00 105.00   0.50    1.04    --  115.25 -95.00   0.00  124
 19  \w     97.00 178.00   0.50    1.04    --  115.25  45.00  90.00  162
 20  \w     43.00 105.00   0.50    1.04    --  115.25 -77.00 120.00  124
 21  \w     45.00 111.00   0.50    1.04    --  115.25-125.00  90.00  132
 22  \w     43.00  71.00   0.50    1.04    --  115.25 -61.00 150.00   56
 23  \w     45.00 108.00   0.50    1.04    --  115.25-108.00 -97.83  126
 24  \w     45.00 111.00   0.50    1.04    --  115.25-125.00 -60.00  132
 25  \w     45.00 111.00   0.50    1.04    --  115.25-125.00-120.00  132
 26  \w     45.00 111.00   0.50    1.04    --  115.25-125.00 150.00  132
 27  \w     43.00 105.00   0.50    1.04    --  115.25 -95.00 -60.00  124
 28  \w     97.00 178.00   0.50    1.04    --  115.25  45.00 120.00  162
 29  \w     43.00  71.00   0.50    1.04    --  115.25 -61.00-150.00   56
 30  \w     43.00 105.00   0.50    1.04    --  115.25 -95.00 -30.00  124
 31  \w     43.00 122.00   0.50    1.04    --  115.25-139.00-137.19  158
 32  \w     90.00 178.00   0.50    1.04    --  115.25  15.00 -90.00  176
 33  \w     45.00 111.00   0.50    1.04    --  115.25-125.00 120.00  132
 34  \w     45.00 111.00   0.50    1.04    --  115.25-125.00-180.00  132
 35  \w     43.00 146.00   0.50    1.04    --  115.25 -88.00  42.64  206
 36  \w     44.00 107.00   0.50    1.04    --  115.25-102.00 -43.63  126
 37  \w     43.00 105.00   0.50    1.04    --  115.25 -77.00 150.00  124
 38  \w     96.00 178.00   0.50    1.04    --  115.25  61.00 150.00  164
 39  \w     96.00 178.00   0.50    1.04    --  115.25  61.00 -90.00  164
 40  \w     43.00 105.00   0.50    1.04    --  115.25 -95.00  60.00  124
 41  \w     89.00 178.00   0.50    1.04    --  115.25  77.00-150.00  178
 42  \w     43.00 105.00   0.50    1.04    --  115.25 -95.00 -90.00  124
 43  \w     96.00 178.00   0.50    1.04    --  115.25  61.00 -60.00  164
 44  \w    101.00 178.00   0.50    1.04    --  115.25  78.00-129.73  154
 45  \w     43.00 105.00   0.50    1.04    --  115.25 -77.00  60.00  124
 46  \w     43.00 105.00   0.50    1.04    --  115.25 -77.00-180.00  124
 47  \w     43.00 105.00   0.50    1.04    --  115.25 -95.00 150.00  124
 48  \w     44.00 107.00   0.50    1.04    --  115.25-103.00-148.71  126
 49  \w     99.00 130.00   0.50    1.04    --  115.25  77.00   0.00   62
 50  \w    153.00 178.00   0.50    1.04    --  115.25  77.00   0.00   50
 51  \w    101.00 151.00   0.50    1.04    --  115.25  45.00 150.00  100
 52  \w     43.00  69.00   0.50    1.04    --  115.25 -61.00  60.00   52
 53  \w     43.00  71.00   0.50    1.04    --  115.25 -61.00-120.00   56
 54  \w     56.00 102.00   0.50    1.04    --  115.25 -95.00-180.00   92
 55  \w     97.00 124.00   0.50    1.04    --  115.25  45.00   0.00   54
 56  \w    143.00 173.00   0.50    1.04    --  115.25  45.00   0.00   60
 57  \w    109.00 177.00   0.50    1.04    --  115.25  30.00 -90.00  136
 58  \w     95.00 128.00   0.50    1.04    --  115.25 125.00 120.00   66
 59  \w    140.00 166.00   0.50    1.04    --  115.25 125.00 120.00   52
 60  \w    103.00 132.00   0.50    1.04    --  115.25 125.00 150.00   58
 61  \w    138.00 178.00   0.50    1.04    --  115.25 125.00 150.00   80
 62  \w     79.00 105.00   0.50    1.04    --  115.25 -95.00 120.00   52
 63  \w     68.00  94.00   0.50    1.04    --  115.25 -95.00-120.00   52
 64  \w     80.00 105.00   0.50    1.04    --  115.25 -77.00 -90.00   50
 65  \w     48.00  78.00   0.50    1.04    --  115.25 -77.00 -30.00   60
 66  \w     44.00  71.00   0.50    1.04    --  115.25 -95.00-150.00   54
 67  \w    152.00 178.00   0.50    1.04    --  115.25  15.00   0.00   52
 68  \w     98.00 177.00   0.50    1.04    --  115.25  45.00 -30.00  158
 69  \w     74.00 108.00   0.50    1.04    --  115.25-125.00  60.00   68
 70  \w    123.00 149.00   0.50    1.04    --  115.25  45.00 -60.00   52
 71  \w    130.00 155.00   0.50    1.04    --  115.25  45.00  30.00   50
 72  \w    113.00 139.00   0.50    1.04    --  115.25  30.00   0.00   52
 73  \w    100.00 125.00   0.50    1.04    --  115.25  30.00  60.00   50
 74  \w    106.00 147.00   0.50    1.04    --  115.25 125.00 -30.00   82
 75  \w    104.00 171.00   0.50    1.04    --  115.25 125.00-180.00  134
 76  \w    134.00 165.00   0.50    1.04    --  115.25 125.00  30.00   62
 77  \w    100.00 140.00   0.50    1.04    --  115.25 -81.00  -5.68   80
;
_diffrn_measurement_device 'four-circle diffractometer'
_diffrn_measurement_device_type 'XtaLAB Synergy, Dualflex, HyPix'
_diffrn_measurement_method '\w scans'
_diffrn_orient_matrix_type 'CrysAlisPro convention (1999,Acta A55,543-557)'
_diffrn_orient_matrix_UB_11 -0.1297105000
_diffrn_orient_matrix_UB_12 -0.0947950000
_diffrn_orient_matrix_UB_13 0.0313219000
_diffrn_orient_matrix_UB_21 0.0118153000
_diffrn_orient_matrix_UB_22 0.0935870000
_diffrn_orient_matrix_UB_23 0.0916883000
_diffrn_orient_matrix_UB_31 -0.0855216000
_diffrn_orient_matrix_UB_32 0.0592237000
_diffrn_orient_matrix_UB_33 -0.0734316000
_diffrn_radiation_monochromator mirror
_diffrn_radiation_probe x-ray
_diffrn_radiation_type 'Cu K\a'
_diffrn_radiation_wavelength 1.54184
_diffrn_reflns_av_R_equivalents 0.0309
_diffrn_reflns_av_unetI/netI 0.0196
_diffrn_reflns_Laue_measured_fraction_full 0.999
_diffrn_reflns_Laue_measured_fraction_max 0.991
_diffrn_reflns_limit_h_max 13
_diffrn_reflns_limit_h_min -13
_diffrn_reflns_limit_k_max 14
_diffrn_reflns_limit_k_min -14
_diffrn_reflns_limit_l_max 16
_diffrn_reflns_limit_l_min -16
_diffrn_reflns_number 38063
_diffrn_reflns_point_group_measured_fraction_full 0.999
_diffrn_reflns_point_group_measured_fraction_max 0.991
_diffrn_reflns_theta_full 67.684
_diffrn_reflns_theta_max 79.832
_diffrn_reflns_theta_min 3.488
_diffrn_source 'micro-focus sealed X-ray tube'
_diffrn_source_type 'PhotonJet (Cu) X-ray Source'
_exptl_absorpt_coefficient_mu 1.848
_exptl_absorpt_correction_T_max 1.00000
_exptl_absorpt_correction_T_min 1.00000
_exptl_absorpt_correction_type sphere
_exptl_absorpt_process_details
;
CrysAlisPro 1.171.42.102a (Rigaku Oxford Diffraction, 2023)
Spherical absorption correction
using equivalent radius and absorption coefficient.
Empirical absorption correction using spherical harmonics,
implemented in SCALE3 ABSPACK scaling algorithm.
;
_exptl_crystal_colour yellow
_exptl_crystal_density_diffrn 1.265
_exptl_crystal_density_method 'not measured'
_exptl_crystal_description sphere
_exptl_crystal_F_000 584
_exptl_crystal_size_max 0.5
_exptl_crystal_size_mid 0.3
_exptl_crystal_size_min 0.2
_exptl_crystal_size_rad 0.400
_refine_diff_density_max 0.413
_refine_diff_density_min -0.500
_refine_diff_density_rms 0.050
_refine_ls_extinction_method none
_refine_ls_goodness_of_fit_ref 1.095
_refine_ls_hydrogen_treatment constr
_refine_ls_matrix_type full
_refine_ls_number_parameters 395
_refine_ls_number_reflns 6250
_refine_ls_number_restraints 43
_refine_ls_restrained_S_all 1.112
_refine_ls_R_factor_all 0.0403
_refine_ls_R_factor_gt 0.0399
_refine_ls_shift/su_max 0.001
_refine_ls_shift/su_mean 0.000
_refine_ls_structure_factor_coef Fsqd
_refine_ls_weighting_details 'w=1/[\s^2^(Fo^2^)+(0.0483P)^2^+0.8165P] where P=(Fo^2^+2Fc^2^)/3'
_refine_ls_weighting_scheme calc
_refine_ls_wR_factor_gt 0.1042
_refine_ls_wR_factor_ref 0.1046
_reflns_Friedel_coverage 0.000
_reflns_number_gt 6142
_reflns_number_total 6250
_reflns_threshold_expression 'I > 2\s(I)'
_cod_data_source_file d5nj03734d2.cif
_cod_data_source_block koar12cr4
_cod_database_code 7064159
_shelx_shelxl_version_number 2018/3
_chemical_oxdiff_formula C20H20O6K
_chemical_oxdiff_usercomment KOAr12cr4
_shelx_space_group_comment
;
The symmetry employed for this shelxl refinement is uniquely defined
by the following loop, which should always be used as a source of
symmetry information in preference to the above space-group names.
They are only intended as comments.
;
_olex2_refinement_description
;
1. Fixed Uiso
 At 1.2 times of:
  All C(H) groups, All C(H,H) groups
 At 1.5 times of:
  All C(H,H,H) groups
2. Restrained distances
 O2A-C34A \\sim O2B-C34B \\sim O2C-C34C
 with sigma of 0.003
 C34A-C35A \\sim C34B-C35B \\sim C34C-C35C
 with sigma of 0.003
 C35A-C36A \\sim C35B-C36B \\sim C35C-C36C
 with sigma of 0.003
 C36A-C37A \\sim C36B-C37B \\sim C36C-C37C
 with sigma of 0.003
 C37A-O2A \\sim C37B-O2B \\sim C37C-O2C
 with sigma of 0.003
 C34A-C37A \\sim C34B-C37B \\sim C34C-C37C
 with sigma of 0.003
 O2A-C35A \\sim O2B-C35B \\sim O2C-C35C
 with sigma of 0.003
 O2A-C36A \\sim O2B-C36B \\sim O2C-C36C
 with sigma of 0.003
 C34A-C36A \\sim C34B-C36B \\sim C34C-C36C
 with sigma of 0.003
 C35A-C37A \\sim C35B-C37B \\sim C35C-C37C
 with sigma of 0.003
3. Uiso/Uaniso restraints and constraints
Uanis(C36A) \\sim Ueq, Uanis(C37A) \\sim Ueq: with sigma of 0.001 and sigma for
terminal atoms of 0.002
Uanis(O2A) = Uanis(O2B) = Uanis(O2C)
Uanis(C34A) = Uanis(C34B) = Uanis(C34C)
Uanis(C35A) = Uanis(C35B) = Uanis(C35C)
Uanis(C36A) = Uanis(C36B) = Uanis(C36C)
Uanis(C37A) = Uanis(C37B) = Uanis(C37C)
4. Others
 1*[Sof(C34A)+Sof(H34A)+Sof(H34B)+Sof(C35A)+Sof(H35A)+Sof(H35B)+Sof(C37A)+
 Sof(H37A)+Sof(H37B)+Sof(C36A)+Sof(H36A)+Sof(H36B)+Sof(O2A)]+1*[Sof(C34B)+
 Sof(H34C)+Sof(H34D)+Sof(C35B)+Sof(H35C)+Sof(H35D)+Sof(C37B)+Sof(H37C)+
 Sof(H37D)+Sof(C36B)+Sof(H36C)+Sof(H36D)+Sof(O2B)]+1*[Sof(C34C)+Sof(H34E)+
 Sof(H34F)+Sof(C35C)+Sof(H35E)+Sof(H35F)+Sof(C37C)+Sof(H37E)+Sof(H37F)+
 Sof(C36C)+Sof(H36E)+Sof(H36F)+Sof(O2C)]=1 with esd of 0
 Sof(C34A)=Sof(H34A)=Sof(H34B)=Sof(C35A)=Sof(H35A)=Sof(H35B)=Sof(C37A)=
 Sof(H37A)=Sof(H37B)=Sof(C36A)=Sof(H36A)=Sof(H36B)=Sof(O2A)=FVAR(1)
 Sof(C34B)=Sof(H34C)=Sof(H34D)=Sof(C35B)=Sof(H35C)=Sof(H35D)=Sof(C37B)=
 Sof(H37C)=Sof(H37D)=Sof(C36B)=Sof(H36C)=Sof(H36D)=Sof(O2B)=FVAR(2)
 Sof(C34C)=Sof(H34E)=Sof(H34F)=Sof(C35C)=Sof(H35E)=Sof(H35F)=Sof(C37C)=
 Sof(H37E)=Sof(H37F)=Sof(C36C)=Sof(H36E)=Sof(H36F)=Sof(O2C)=FVAR(3)
5.a Ternary CH refined with riding coordinates:
 C7(H7), C9(H9), C10(H10), C21(H21), C23(H23), C24(H24), C27(H27)
5.b Secondary CH2 refined with riding coordinates:
 C34A(H34A,H34B), C35A(H35A,H35B), C37A(H37A,H37B), C36A(H36A,H36B), C34B(H34C,
 H34D), C35B(H35C,H35D), C37B(H37C,H37D), C36B(H36C,H36D), C34C(H34E,H34F),
 C35C(H35E,H35F), C37C(H37E,H37F), C36C(H36E,H36F)
5.c Aromatic/amide H refined with riding coordinates:
 C3(H3), C5(H5), C11(H11), C12(H12), C13(H13), C15(H15), C16(H16), C17(H17),
 C18(H18), C19(H19), C25(H25), C26(H26), C29(H29), C30(H30), C31(H31), C32(H32),
  C33(H33)
5.d Idealised Me refined as rotating group:
 C20(H20A,H20B,H20C)
;
_olex2_submission_special_instructions 'No special instructions were received'
_oxdiff_exptl_absorpt_empirical_details
;
Empirical correction (ABSPACK) includes:
- Absorption correction using spherical harmonics
- Frame scaling
;
_oxdiff_exptl_absorpt_empirical_full_max 1.544
_oxdiff_exptl_absorpt_empirical_full_min 0.703

loop_
_space_group_symop_operation_xyz
'x, y, z'
'-x, -y, -z'

loop_
_atom_site_label
_atom_site_type_symbol
_atom_site_fract_x
_atom_site_fract_y
_atom_site_fract_z
_atom_site_U_iso_or_equiv
_atom_site_adp_type
_atom_site_occupancy
_atom_site_site_symmetry_order
_atom_site_calc_flag
_atom_site_refinement_flags_posn
_atom_site_refinement_flags_adp
_atom_site_refinement_flags_occupancy
_atom_site_disorder_assembly
_atom_site_disorder_group
K1 K 0.35683(3) 0.35694(3) -0.07612(2) 0.01960(9) Uani 1 1 d . . . . .
O1 O 0.40153(10) 0.50034(9) 0.08904(7) 0.01876(19) Uani 1 1 d . . . . .
C1 C 0.34203(13) 0.50676(12) 0.16887(10) 0.0161(2) Uani 1 1 d . . . . .
C2 C 0.26345(13) 0.58447(12) 0.16899(10) 0.0162(2) Uani 1 1 d . . . . .
C3 C 0.19788(13) 0.58694(12) 0.25341(10) 0.0174(3) Uani 1 1 d . . . . .
H3 H 0.145679 0.638979 0.251955 0.021 Uiso 1 1 calc R U . . .
C4 C 0.20636(13) 0.51529(13) 0.34034(10) 0.0180(3) Uani 1 1 d . . . . .
C5 C 0.28871(13) 0.44425(12) 0.34273(10) 0.0176(3) Uani 1 1 d . . . . .
H5 H 0.298321 0.397167 0.402135 0.021 Uiso 1 1 calc R U . . .
C6 C 0.35724(13) 0.44049(12) 0.26034(10) 0.0168(2) Uani 1 1 d . . . . .
C7 C 0.26457(13) 0.66645(12) 0.07591(10) 0.0171(2) Uani 1 1 d . . . . .
H7 H 0.242092 0.608952 0.010788 0.021 Uiso 1 1 calc R U . . .
C8 C 0.40591(13) 0.76526(12) 0.07599(11) 0.0178(3) Uani 1 1 d . . . . .
C9 C 0.49776(14) 0.81758(13) 0.16893(11) 0.0209(3) Uani 1 1 d . . . . .
H9 H 0.466626 0.799707 0.238306 0.025 Uiso 1 1 calc R U . . .
C10 C 0.62607(14) 0.90770(14) 0.16636(12) 0.0240(3) Uani 1 1 d . . . . .
H10 H 0.685673 0.952364 0.233669 0.029 Uiso 1 1 calc R U . . .
C11 C 0.66446(15) 0.94635(14) 0.07020(13) 0.0245(3) Uani 1 1 d . . . . .
H11 H 0.751894 1.007162 0.068236 0.029 Uiso 1 1 calc R U . . .
C12 C 0.57392(15) 0.89531(14) -0.02293(12) 0.0250(3) Uani 1 1 d . . . . .
H12 H 0.599449 0.921090 -0.088900 0.030 Uiso 1 1 calc R U . . .
C13 C 0.44604(15) 0.80657(14) -0.01959(11) 0.0218(3) Uani 1 1 d . . . . .
H13 H 0.384544 0.773251 -0.083726 0.026 Uiso 1 1 calc R U . . .
C14 C 0.15915(13) 0.72774(12) 0.06589(10) 0.0177(3) Uani 1 1 d . . . . .
C15 C 0.04107(14) 0.67781(13) -0.00923(11) 0.0213(3) Uani 1 1 d . . . . .
H15 H 0.026573 0.604677 -0.052968 0.026 Uiso 1 1 calc R U . . .
C16 C -0.05585(14) 0.73366(14) -0.02099(12) 0.0253(3) Uani 1 1 d . . . . .
H16 H -0.135211 0.699005 -0.072925 0.030 Uiso 1 1 calc R U . . .
C17 C -0.03658(15) 0.83953(14) 0.04290(13) 0.0262(3) Uani 1 1 d . . . . .
H17 H -0.102387 0.877861 0.034830 0.031 Uiso 1 1 calc R U . . .
C18 C 0.07988(15) 0.88957(14) 0.11912(13) 0.0251(3) Uani 1 1 d . . . . .
H18 H 0.092996 0.961613 0.163724 0.030 Uiso 1 1 calc R U . . .
C19 C 0.17697(14) 0.83433(13) 0.13008(11) 0.0211(3) Uani 1 1 d . . . . .
H19 H 0.256407 0.869536 0.181875 0.025 Uiso 1 1 calc R U . . .
C20 C 0.13278(15) 0.51924(15) 0.43024(11) 0.0232(3) Uani 1 1 d . . . . .
H20A H 0.154170 0.467252 0.485510 0.035 Uiso 1 1 calc R U . . .
H20B H 0.035064 0.486219 0.404183 0.035 Uiso 1 1 calc R U . . .
H20C H 0.161393 0.606801 0.459308 0.035 Uiso 1 1 calc R U . . .
C21 C 0.46251(13) 0.37925(12) 0.26654(10) 0.0175(3) Uani 1 1 d . . . . .
H21 H 0.447811 0.334286 0.195933 0.021 Uiso 1 1 calc R U . . .
C22 C 0.60490(13) 0.48106(13) 0.28273(10) 0.0184(3) Uani 1 1 d . . . . .
C23 C 0.70958(15) 0.45640(15) 0.24694(12) 0.0244(3) Uani 1 1 d . . . . .
H23 H 0.694875 0.367777 0.222736 0.029 Uiso 1 1 calc R U . . .
C24 C 0.83799(15) 0.54923(16) 0.25552(13) 0.0290(3) Uani 1 1 d . . . . .
H24 H 0.913081 0.527257 0.234851 0.035 Uiso 1 1 calc R U . . .
C25 C 0.86567(15) 0.66852(15) 0.30248(13) 0.0283(3) Uani 1 1 d . . . . .
H25 H 0.953095 0.732370 0.307789 0.034 Uiso 1 1 calc R U . . .
C26 C 0.76371(15) 0.69337(14) 0.34168(12) 0.0260(3) Uani 1 1 d . . . . .
H26 H 0.782232 0.773969 0.375574 0.031 Uiso 1 1 calc R U . . .
C27 C 0.63470(14) 0.60066(13) 0.33147(11) 0.0213(3) Uani 1 1 d . . . . .
H27 H 0.564236 0.617878 0.364267 0.026 Uiso 1 1 calc R U . . .
C28 C 0.44766(14) 0.28011(13) 0.34683(11) 0.0191(3) Uani 1 1 d . . . . .
C29 C 0.34863(16) 0.15982(15) 0.32133(13) 0.0289(3) Uani 1 1 d . . . . .
H29 H 0.294372 0.140076 0.253034 0.035 Uiso 1 1 calc R U . . .
C30 C 0.32817(19) 0.06839(16) 0.39444(15) 0.0370(4) Uani 1 1 d . . . . .
H30 H 0.258848 -0.012580 0.376451 0.044 Uiso 1 1 calc R U . . .
C31 C 0.40904(18) 0.09509(16) 0.49410(14) 0.0327(4) Uani 1 1 d . . . . .
H31 H 0.395395 0.032694 0.544220 0.039 Uiso 1 1 calc R U . . .
C32 C 0.50902(17) 0.21300(16) 0.51915(12) 0.0288(3) Uani 1 1 d . . . . .
H32 H 0.565662 0.231470 0.586461 0.035 Uiso 1 1 calc R U . . .
C33 C 0.52755(15) 0.30522(14) 0.44643(11) 0.0241(3) Uani 1 1 d . . . . .
H33 H 0.595864 0.386578 0.465212 0.029 Uiso 1 1 calc R U . . .
C34A C 0.0091(4) 0.9138(4) 0.6219(4) 0.0520(10) Uani 0.639(3) 1 d D . P A 1
H34A H -0.068390 0.860247 0.568668 0.062 Uiso 0.639(3) 1 calc R U P A 1
H34B H 0.004428 0.998882 0.629049 0.062 Uiso 0.639(3) 1 calc R U P A 1
C35A C 0.0080(6) 0.8559(6) 0.7248(3) 0.0334(8) Uani 0.639(3) 1 d D . P A 1
H35A H -0.084231 0.796896 0.729754 0.040 Uiso 0.639(3) 1 calc R U P A 1
H35B H 0.038733 0.922053 0.783732 0.040 Uiso 0.639(3) 1 calc R U P A 1
C37A C 0.1683(4) 0.8153(4) 0.6321(3) 0.0506(9) Uani 0.639(3) 1 d D U P A 1
H37A H 0.267457 0.838293 0.649555 0.061 Uiso 0.639(3) 1 calc R U P A 1
H37B H 0.130160 0.742076 0.579080 0.061 Uiso 0.639(3) 1 calc R U P A 1
C36A C 0.1055(5) 0.7846(5) 0.7291(3) 0.0352(6) Uani 0.639(3) 1 d D U P A 1
H36A H 0.175622 0.813023 0.793460 0.042 Uiso 0.639(3) 1 calc R U P A 1
H36B H 0.055887 0.692322 0.729269 0.042 Uiso 0.639(3) 1 calc R U P A 1
O2A O 0.1356(5) 0.9220(4) 0.5923(4) 0.0633(8) Uani 0.639(3) 1 d D . P A 1
C34B C 0.0177(16) 0.8762(18) 0.6171(12) 0.0520(10) Uani 0.166(2) 1 d D . P B 2
H34C H -0.075122 0.836013 0.576508 0.062 Uiso 0.166(2) 1 calc R U P B 2
H34D H 0.045149 0.969160 0.615560 0.062 Uiso 0.166(2) 1 calc R U P B 2
C35B C 0.022(2) 0.840(2) 0.7268(12) 0.0334(8) Uani 0.166(2) 1 d D . P B 2
H35C H -0.067175 0.778587 0.736414 0.040 Uiso 0.166(2) 1 calc R U P B 2
H35D H 0.047223 0.914856 0.776247 0.040 Uiso 0.166(2) 1 calc R U P B 2
C37B C 0.2024(11) 0.8086(14) 0.6553(10) 0.0506(9) Uani 0.166(2) 1 d D . P B 2
H37C H 0.287293 0.883423 0.673593 0.061 Uiso 0.166(2) 1 calc R U P B 2
H37D H 0.224462 0.735948 0.632914 0.061 Uiso 0.166(2) 1 calc R U P B 2
C36B C 0.1292(15) 0.7787(15) 0.7473(8) 0.0352(6) Uani 0.166(2) 1 d D . P B 2
H36C H 0.192139 0.814906 0.814368 0.042 Uiso 0.166(2) 1 calc R U P B 2
H36D H 0.085902 0.686029 0.750858 0.042 Uiso 0.166(2) 1 calc R U P B 2
O2B O 0.1091(11) 0.8343(11) 0.5725(7) 0.0633(8) Uani 0.166(2) 1 d D . P B 2
C34C C 0.0515(12) 0.9635(10) 0.6650(10) 0.0520(10) Uani 0.195(3) 1 d D . P C 3
H34E H -0.037869 0.951685 0.622428 0.062 Uiso 0.195(3) 1 calc R U P C 3
H34F H 0.091012 1.050291 0.699558 0.062 Uiso 0.195(3) 1 calc R U P C 3
C35C C 0.0372(14) 0.8692(12) 0.7447(8) 0.0334(8) Uani 0.195(3) 1 d D . P C 3
H35E H -0.059498 0.822709 0.747600 0.040 Uiso 0.195(3) 1 calc R U P C 3
H35F H 0.083716 0.911217 0.815317 0.040 Uiso 0.195(3) 1 calc R U P C 3
C37C C 0.1330(15) 0.8144(11) 0.6034(10) 0.0506(9) Uani 0.195(3) 1 d D . P C 3
H37E H 0.220487 0.808901 0.594532 0.061 Uiso 0.195(3) 1 calc R U P C 3
H37F H 0.061014 0.758488 0.547549 0.061 Uiso 0.195(3) 1 calc R U P C 3
C36C C 0.1020(17) 0.7782(12) 0.7109(10) 0.0352(6) Uani 0.195(3) 1 d D . P C 3
H36E H 0.185726 0.788055 0.760912 0.042 Uiso 0.195(3) 1 calc R U P C 3
H36F H 0.038618 0.689281 0.707909 0.042 Uiso 0.195(3) 1 calc R U P C 3
O2C O 0.1392(17) 0.9442(12) 0.5992(12) 0.0633(8) Uani 0.195(3) 1 d D . P C 3

loop_
_atom_site_aniso_label
_atom_site_aniso_U_11
_atom_site_aniso_U_22
_atom_site_aniso_U_33
_atom_site_aniso_U_23
_atom_site_aniso_U_13
_atom_site_aniso_U_12
K1 0.01821(15) 0.02226(15) 0.01843(14) 0.00039(10) 0.00479(10) 0.00692(11)
O1 0.0196(5) 0.0234(5) 0.0161(4) 0.0020(4) 0.0063(4) 0.0100(4)
C1 0.0131(5) 0.0183(6) 0.0157(6) -0.0012(5) 0.0026(4) 0.0043(5)
C2 0.0137(6) 0.0181(6) 0.0155(6) 0.0004(5) 0.0015(5) 0.0046(5)
C3 0.0134(6) 0.0198(6) 0.0194(6) 0.0004(5) 0.0032(5) 0.0064(5)
C4 0.0153(6) 0.0220(6) 0.0166(6) 0.0000(5) 0.0041(5) 0.0060(5)
C5 0.0161(6) 0.0194(6) 0.0166(6) 0.0024(5) 0.0030(5) 0.0056(5)
C6 0.0145(6) 0.0175(6) 0.0179(6) -0.0007(5) 0.0022(5) 0.0054(5)
C7 0.0166(6) 0.0194(6) 0.0159(6) 0.0007(5) 0.0033(5) 0.0072(5)
C8 0.0169(6) 0.0189(6) 0.0201(6) 0.0031(5) 0.0053(5) 0.0088(5)
C9 0.0196(6) 0.0234(6) 0.0201(6) 0.0030(5) 0.0043(5) 0.0080(5)
C10 0.0191(7) 0.0231(7) 0.0287(7) 0.0015(6) 0.0017(5) 0.0074(5)
C11 0.0186(6) 0.0213(6) 0.0354(8) 0.0055(6) 0.0089(6) 0.0078(5)
C12 0.0267(7) 0.0252(7) 0.0274(7) 0.0076(6) 0.0131(6) 0.0109(6)
C13 0.0229(7) 0.0251(7) 0.0192(6) 0.0036(5) 0.0056(5) 0.0101(6)
C14 0.0163(6) 0.0193(6) 0.0181(6) 0.0055(5) 0.0050(5) 0.0062(5)
C15 0.0194(6) 0.0215(6) 0.0220(6) 0.0034(5) 0.0028(5) 0.0064(5)
C16 0.0167(6) 0.0268(7) 0.0298(7) 0.0069(6) 0.0002(5) 0.0066(5)
C17 0.0184(6) 0.0248(7) 0.0390(8) 0.0099(6) 0.0077(6) 0.0111(6)
C18 0.0225(7) 0.0210(7) 0.0337(8) 0.0027(6) 0.0086(6) 0.0088(6)
C19 0.0169(6) 0.0217(6) 0.0239(7) 0.0015(5) 0.0041(5) 0.0060(5)
C20 0.0232(7) 0.0314(7) 0.0196(6) 0.0038(5) 0.0087(5) 0.0135(6)
C21 0.0165(6) 0.0203(6) 0.0168(6) 0.0004(5) 0.0034(5) 0.0079(5)
C22 0.0167(6) 0.0222(6) 0.0175(6) 0.0041(5) 0.0026(5) 0.0086(5)
C23 0.0201(7) 0.0286(7) 0.0265(7) 0.0006(6) 0.0046(5) 0.0113(6)
C24 0.0177(7) 0.0402(9) 0.0302(8) 0.0042(6) 0.0055(6) 0.0112(6)
C25 0.0169(6) 0.0324(8) 0.0302(8) 0.0086(6) 0.0011(6) 0.0039(6)
C26 0.0233(7) 0.0239(7) 0.0265(7) 0.0031(6) -0.0014(6) 0.0061(6)
C27 0.0194(6) 0.0234(7) 0.0214(6) 0.0013(5) 0.0019(5) 0.0088(5)
C28 0.0189(6) 0.0217(6) 0.0211(6) 0.0024(5) 0.0063(5) 0.0115(5)
C29 0.0263(7) 0.0250(7) 0.0311(8) 0.0033(6) 0.0010(6) 0.0060(6)
C30 0.0372(9) 0.0240(8) 0.0453(10) 0.0095(7) 0.0082(8) 0.0052(7)
C31 0.0387(9) 0.0321(8) 0.0355(8) 0.0162(7) 0.0147(7) 0.0189(7)
C32 0.0339(8) 0.0367(8) 0.0219(7) 0.0075(6) 0.0066(6) 0.0192(7)
C33 0.0256(7) 0.0263(7) 0.0207(7) 0.0019(5) 0.0041(5) 0.0098(6)
C34A 0.0364(16) 0.056(3) 0.056(2) 0.021(2) 0.0014(13) 0.0105(17)
C35A 0.0227(19) 0.0410(19) 0.0325(13) -0.0014(11) -0.0052(12) 0.0113(12)
C37A 0.0524(13) 0.0499(10) 0.0498(12) -0.0014(8) 0.0132(9) 0.0174(8)
C36A 0.0353(10) 0.0317(8) 0.0367(11) -0.0009(7) 0.0055(8) 0.0104(7)
O2A 0.0697(14) 0.0561(18) 0.0566(14) 0.0133(15) 0.0290(11) 0.0066(15)
C34B 0.0364(16) 0.056(3) 0.056(2) 0.021(2) 0.0014(13) 0.0105(17)
C35B 0.0227(19) 0.0410(19) 0.0325(13) -0.0014(11) -0.0052(12) 0.0113(12)
C37B 0.0524(13) 0.0499(10) 0.0498(12) -0.0014(8) 0.0132(9) 0.0174(8)
C36B 0.0353(10) 0.0317(8) 0.0367(11) -0.0009(7) 0.0055(8) 0.0104(7)
O2B 0.0697(14) 0.0561(18) 0.0566(14) 0.0133(15) 0.0290(11) 0.0066(15)
C34C 0.0364(16) 0.056(3) 0.056(2) 0.021(2) 0.0014(13) 0.0105(17)
C35C 0.0227(19) 0.0410(19) 0.0325(13) -0.0014(11) -0.0052(12) 0.0113(12)
C37C 0.0524(13) 0.0499(10) 0.0498(12) -0.0014(8) 0.0132(9) 0.0174(8)
C36C 0.0353(10) 0.0317(8) 0.0367(11) -0.0009(7) 0.0055(8) 0.0104(7)
O2C 0.0697(14) 0.0561(18) 0.0566(14) 0.0133(15) 0.0290(11) 0.0066(15)

loop_
_atom_type_symbol
_atom_type_description
_atom_type_scat_dispersion_real
_atom_type_scat_dispersion_imag
_atom_type_scat_source
C C 0.0181 0.0091 'International Tables Vol C Tables 4.2.6.8 and 6.1.1.4'
H H 0.0000 0.0000 'International Tables Vol C Tables 4.2.6.8 and 6.1.1.4'
K K 0.3868 1.0657 'International Tables Vol C Tables 4.2.6.8 and 6.1.1.4'
O O 0.0492 0.0322 'International Tables Vol C Tables 4.2.6.8 and 6.1.1.4'

loop_
_geom_angle_atom_site_label_1
_geom_angle_atom_site_label_2
_geom_angle_atom_site_label_3
_geom_angle
_geom_angle_site_symmetry_1
_geom_angle_site_symmetry_3
_geom_angle_publ_flag
O1 K1 O1 82.62(3) . 2_665 ?
O1 K1 C8 59.75(3) 2_665 2_665 ?
O1 K1 C8 111.81(3) . 2_665 ?
O1 K1 C9 136.29(3) . 2_665 ?
O1 K1 C9 72.12(3) 2_665 2_665 ?
O1 K1 C10 144.06(4) . 2_665 ?
O1 K1 C10 96.75(3) 2_665 2_665 ?
O1 K1 C11 109.45(3) 2_665 2_665 ?
O1 K1 C11 123.26(4) . 2_665 ?
O1 K1 C13 74.38(3) 2_665 2_665 ?
O1 K1 C13 97.40(3) . 2_665 ?
O1 K1 C22 63.60(3) 2_665 2_665 ?
O1 K1 C22 110.99(3) . 2_665 ?
O1 K1 C23 81.00(3) 2_665 2_665 ?
O1 K1 C23 97.72(4) . 2_665 ?
O1 K1 C24 105.37(4) . 2_665 ?
O1 K1 C24 104.96(4) 2_665 2_665 ?
O1 K1 C25 112.76(3) 2_665 2_665 ?
O1 K1 C25 127.64(4) . 2_665 ?
O1 K1 C27 73.15(3) 2_665 2_665 ?
O1 K1 C27 135.42(3) . 2_665 ?
C8 K1 C11 49.74(3) 2_665 2_665 ?
C8 K1 C13 23.99(3) 2_665 2_665 ?
C8 K1 C25 119.17(4) 2_665 2_665 ?
C8 K1 C27 87.60(3) 2_665 2_665 ?
C9 K1 C8 24.49(3) 2_665 2_665 ?
C9 K1 C10 24.63(3) 2_665 2_665 ?
C9 K1 C11 42.70(3) 2_665 2_665 ?
C9 K1 C13 42.10(3) 2_665 2_665 ?
C9 K1 C24 115.19(4) 2_665 2_665 ?
C9 K1 C25 95.32(4) 2_665 2_665 ?
C9 K1 C27 70.11(3) 2_665 2_665 ?
C10 K1 C8 43.16(3) 2_665 2_665 ?
C10 K1 C11 24.07(4) 2_665 2_665 ?
C10 K1 C13 48.92(4) 2_665 2_665 ?
C10 K1 C24 109.41(4) 2_665 2_665 ?
C10 K1 C25 85.90(4) 2_665 2_665 ?
C10 K1 C27 76.88(4) 2_665 2_665 ?
C11 K1 C13 41.68(4) 2_665 2_665 ?
C11 K1 C25 99.22(4) 2_665 2_665 ?
C13 K1 C25 134.58(4) 2_665 2_665 ?
C22 K1 C8 100.40(3) 2_665 2_665 ?
C22 K1 C9 89.21(3) 2_665 2_665 ?
C22 K1 C10 100.46(4) 2_665 2_665 ?
C22 K1 C11 124.24(4) 2_665 2_665 ?
C22 K1 C13 124.24(3) 2_665 2_665 ?
C22 K1 C23 24.90(3) 2_665 2_665 ?
C22 K1 C24 43.50(4) 2_665 2_665 ?
C22 K1 C25 50.09(4) 2_665 2_665 ?
C22 K1 C27 24.46(3) 2_665 2_665 ?
C23 K1 C8 125.30(4) 2_665 2_665 ?
C23 K1 C9 112.32(4) 2_665 2_665 ?
C23 K1 C10 117.77(4) 2_665 2_665 ?
C23 K1 C11 138.27(4) 2_665 2_665 ?
C23 K1 C13 149.06(4) 2_665 2_665 ?
C23 K1 C24 24.46(4) 2_665 2_665 ?
C23 K1 C25 42.46(4) 2_665 2_665 ?
C23 K1 C27 42.63(4) 2_665 2_665 ?
C24 K1 C8 136.39(4) 2_665 2_665 ?
C24 K1 C11 122.56(4) 2_665 2_665 ?
C24 K1 C13 156.98(4) 2_665 2_665 ?
C24 K1 C25 23.83(4) 2_665 2_665 ?
C24 K1 C27 49.28(4) 2_665 2_665 ?
C27 K1 C11 100.18(4) 2_665 2_665 ?
C27 K1 C13 110.77(3) 2_665 2_665 ?
C27 K1 C25 42.01(4) 2_665 2_665 ?
K1 O1 K1 97.38(3) . 2_665 ?
C1 O1 K1 124.00(8) . 2_665 ?
C1 O1 K1 138.26(8) . . ?
O1 C1 C2 121.16(12) . . ?
O1 C1 C6 121.41(12) . . ?
C2 C1 K1 115.08(8) . 2_665 ?
C6 C1 K1 112.09(8) . 2_665 ?
C6 C1 C2 117.39(12) . . ?
C1 C2 C7 115.58(11) . . ?
C3 C2 C1 120.12(12) . . ?
C3 C2 C7 124.21(12) . . ?
C2 C3 H3 118.9 . . ?
C2 C3 C4 122.16(12) . . ?
C4 C3 H3 118.9 . . ?
C3 C4 C20 120.79(12) . . ?
C5 C4 C3 117.72(12) . . ?
C5 C4 C20 121.45(12) . . ?
C4 C5 H5 119.1 . . ?
C6 C5 C4 121.79(12) . . ?
C6 C5 H5 119.1 . . ?
C1 C6 C21 115.89(11) . . ?
C5 C6 C1 120.61(12) . . ?
C5 C6 C21 123.17(12) . . ?
C2 C7 H7 106.5 . . ?
C2 C7 C8 111.34(10) . . ?
C8 C7 H7 106.5 . . ?
C14 C7 C2 114.46(11) . . ?
C14 C7 H7 106.5 . . ?
C14 C7 C8 111.03(11) . . ?
C7 C8 K1 113.88(8) . 2_665 ?
C9 C8 K1 75.30(8) . 2_665 ?
C9 C8 C7 122.40(12) . . ?
C9 C8 C13 117.88(13) . . ?
C13 C8 K1 81.04(8) . 2_665 ?
C13 C8 C7 119.71(12) . . ?
K1 C9 H9 119.2 2_665 . ?
C8 C9 K1 80.22(8) . 2_665 ?
C8 C9 H9 119.2 . . ?
C8 C9 C10 121.03(13) . . ?
C10 C9 K1 79.06(8) . 2_665 ?
C10 C9 H9 119.2 . . ?
K1 C10 H10 119.7 2_665 . ?
C9 C10 K1 76.31(8) . 2_665 ?
C9 C10 H10 119.7 . . ?
C11 C10 K1 81.21(9) . 2_665 ?
C11 C10 C9 120.10(14) . . ?
C11 C10 H10 119.7 . . ?
K1 C11 H11 115.6 2_665 . ?
C10 C11 K1 74.73(8) . 2_665 ?
C10 C11 H11 120.3 . . ?
C12 C11 K1 80.11(9) . 2_665 ?
C12 C11 C10 119.49(13) . . ?
C12 C11 H11 120.3 . . ?
K1 C12 H12 117.3 2_665 . ?
C11 C12 K1 76.29(8) . 2_665 ?
C11 C12 H12 120.0 . . ?
C11 C12 C13 120.02(13) . . ?
C13 C12 K1 77.23(8) . 2_665 ?
C13 C12 H12 120.0 . . ?
K1 C13 H13 117.2 2_665 . ?
C8 C13 K1 74.96(8) . 2_665 ?
C8 C13 H13 119.3 . . ?
C12 C13 K1 79.24(8) . 2_665 ?
C12 C13 C8 121.47(13) . . ?
C12 C13 H13 119.3 . . ?
C15 C14 C7 120.02(12) . . ?
C15 C14 C19 118.27(12) . . ?
C19 C14 C7 121.71(12) . . ?
C14 C15 H15 119.5 . . ?
C16 C15 C14 121.01(13) . . ?
C16 C15 H15 119.5 . . ?
K1 C16 H16 65.2 2_565 . ?
C15 C16 K1 128.59(10) . 2_565 ?
C15 C16 H16 120.0 . . ?
C17 C16 K1 78.22(9) . 2_565 ?
C17 C16 C15 120.08(13) . . ?
C17 C16 H16 120.0 . . ?
K1 C17 H17 65.1 2_565 . ?
C16 C17 K1 78.74(9) . 2_565 ?
C16 C17 H17 120.2 . . ?
C16 C17 C18 119.63(13) . . ?
C18 C17 K1 128.24(10) . 2_565 ?
C18 C17 H17 120.2 . . ?
C17 C18 H18 119.9 . . ?
C19 C18 C17 120.18(14) . . ?
C19 C18 H18 119.9 . . ?
C14 C19 H19 119.6 . . ?
C18 C19 C14 120.83(13) . . ?
C18 C19 H19 119.6 . . ?
C4 C20 H20A 109.5 . . ?
C4 C20 H20B 109.5 . . ?
C4 C20 H20C 109.5 . . ?
H20A C20 H20B 109.5 . . ?
H20A C20 H20C 109.5 . . ?
H20B C20 H20C 109.5 . . ?
C6 C21 H21 106.6 . . ?
C6 C21 C22 110.19(11) . . ?
C22 C21 H21 106.6 . . ?
C28 C21 C6 113.67(11) . . ?
C28 C21 H21 106.6 . . ?
C28 C21 C22 112.72(11) . . ?
C21 C22 K1 109.71(8) . 2_665 ?
C23 C22 K1 77.56(8) . 2_665 ?
C23 C22 C21 120.07(12) . . ?
C27 C22 K1 81.56(8) . 2_665 ?
C27 C22 C21 122.09(12) . . ?
C27 C22 C23 117.84(13) . . ?
K1 C23 H23 119.2 2_665 . ?
C22 C23 K1 77.55(8) . 2_665 ?
C22 C23 H23 119.2 . . ?
C24 C23 K1 80.64(9) . 2_665 ?
C24 C23 C22 121.28(14) . . ?
C24 C23 H23 119.2 . . ?
K1 C24 H24 119.7 2_665 . ?
C23 C24 K1 74.90(9) . 2_665 ?
C23 C24 H24 119.7 . . ?
C25 C24 K1 81.66(9) . 2_665 ?
C25 C24 C23 120.27(14) . . ?
C25 C24 H24 119.7 . . ?
K1 C25 H25 116.8 2_665 . ?
C24 C25 K1 74.52(9) . 2_665 ?
C24 C25 H25 120.4 . . ?
C24 C25 C26 119.17(14) . . ?
C26 C25 K1 79.06(9) . 2_665 ?
C26 C25 H25 120.4 . . ?
K1 C26 H26 119.0 2_665 . ?
C25 C26 K1 77.40(9) . 2_665 ?
C25 C26 H26 119.8 . . ?
C25 C26 C27 120.33(14) . . ?
C27 C26 K1 74.67(8) . 2_665 ?
C27 C26 H26 119.8 . . ?
K1 C27 H27 119.4 2_665 . ?
C22 C27 K1 73.98(8) . 2_665 ?
C22 C27 H27 119.4 . . ?
C26 C27 K1 81.59(9) . 2_665 ?
C26 C27 C22 121.06(13) . . ?
C26 C27 H27 119.4 . . ?
C29 C28 C21 119.28(13) . . ?
C33 C28 C21 122.47(13) . . ?
C33 C28 C29 118.23(13) . . ?
C28 C29 H29 119.6 . . ?
C30 C29 C28 120.88(15) . . ?
C30 C29 H29 119.6 . . ?
C29 C30 H30 119.9 . . ?
C29 C30 C31 120.18(16) . . ?
C31 C30 H30 119.9 . . ?
C30 C31 H31 120.4 . . ?
C32 C31 C30 119.27(15) . . ?
C32 C31 H31 120.4 . . ?
C31 C32 H32 119.8 . . ?
C31 C32 C33 120.41(15) . . ?
C33 C32 H32 119.8 . . ?
C28 C33 C32 121.00(14) . . ?
C28 C33 H33 119.5 . . ?
C32 C33 H33 119.5 . . ?
H34A C34A H34B 108.9 . . ?
C35A C34A H34A 110.8 . . ?
C35A C34A H34B 110.8 . . ?
O2A C34A H34A 110.8 . . ?
O2A C34A H34B 110.8 . . ?
O2A C34A C35A 104.9(3) . . ?
C34A C35A H35A 110.5 . . ?
C34A C35A H35B 110.5 . . ?
C34A C35A C36A 106.0(2) . . ?
H35A C35A H35B 108.7 . . ?
C36A C35A H35A 110.5 . . ?
C36A C35A H35B 110.5 . . ?
H37A C37A H37B 108.8 . . ?
C36A C37A H37A 110.7 . . ?
C36A C37A H37B 110.7 . . ?
O2A C37A H37A 110.7 . . ?
O2A C37A H37B 110.7 . . ?
O2A C37A C36A 105.2(2) . . ?
C35A C36A H36A 110.6 . . ?
C35A C36A H36B 110.6 . . ?
C37A C36A C35A 105.6(2) . . ?
C37A C36A H36A 110.6 . . ?
C37A C36A H36B 110.6 . . ?
H36A C36A H36B 108.8 . . ?
C34A O2A C37A 108.4(2) . . ?
H34C C34B H34D 108.5 . . ?
C35B C34B H34C 110.3 . . ?
C35B C34B H34D 110.3 . . ?
O2B C34B H34C 110.3 . . ?
O2B C34B H34D 110.3 . . ?
O2B C34B C35B 107.2(3) . . ?
C34B C35B H35C 110.4 . . ?
C34B C35B H35D 110.4 . . ?
C34B C35B C36B 106.7(3) . . ?
H35C C35B H35D 108.6 . . ?
C36B C35B H35C 110.4 . . ?
C36B C35B H35D 110.4 . . ?
H37C C37B H37D 108.8 . . ?
C36B C37B H37C 110.8 . . ?
C36B C37B H37D 110.8 . . ?
O2B C37B H37C 110.8 . . ?
O2B C37B H37D 110.8 . . ?
O2B C37B C36B 104.9(3) . . ?
C35B C36B H36C 110.8 . . ?
C35B C36B H36D 110.8 . . ?
C37B C36B C35B 104.9(3) . . ?
C37B C36B H36C 110.8 . . ?
C37B C36B H36D 110.8 . . ?
H36C C36B H36D 108.8 . . ?
C34B O2B C37B 110.3(3) . . ?
H34E C34C H34F 108.6 . . ?
C35C C34C H34E 110.4 . . ?
C35C C34C H34F 110.4 . . ?
O2C C34C H34E 110.4 . . ?
O2C C34C H34F 110.4 . . ?
O2C C34C C35C 106.6(3) . . ?
C34C C35C H35E 110.4 . . ?
C34C C35C H35F 110.4 . . ?
C34C C35C C36C 106.6(2) . . ?
H35E C35C H35F 108.6 . . ?
C36C C35C H35E 110.4 . . ?
C36C C35C H35F 110.4 . . ?
H37E C37C H37F 108.9 . . ?
C36C C37C H37E 110.8 . . ?
C36C C37C H37F 110.8 . . ?
O2C C37C H37E 110.8 . . ?
O2C C37C H37F 110.8 . . ?
O2C C37C C36C 104.6(3) . . ?
C35C C36C H36E 110.7 . . ?
C35C C36C H36F 110.7 . . ?
C37C C36C C35C 105.0(3) . . ?
C37C C36C H36E 110.7 . . ?
C37C C36C H36F 110.7 . . ?
H36E C36C H36F 108.8 . . ?
C34C O2C C37C 109.2(3) . . ?

loop_
_geom_bond_atom_site_label_1
_geom_bond_atom_site_label_2
_geom_bond_distance
_geom_bond_site_symmetry_2
_geom_bond_publ_flag
K1 O1 2.5407(10) . ?
K1 O1 2.5538(10) 2_665 ?
K1 C8 3.3186(13) 2_665 ?
K1 C9 3.2573(14) 2_665 ?
K1 C10 3.2915(15) 2_665 ?
K1 C11 3.3720(15) 2_665 ?
K1 C13 3.3944(14) 2_665 ?
K1 C22 3.2415(13) 2_665 ?
K1 C23 3.2416(15) 2_665 ?
K1 C24 3.3128(16) 2_665 ?
K1 C25 3.4011(15) 2_665 ?
K1 C27 3.3359(14) 2_665 ?
O1 C1 1.3091(16) . ?
C1 C2 1.4265(18) . ?
C1 C6 1.4216(18) . ?
C2 C3 1.3922(18) . ?
C2 C7 1.5221(18) . ?
C3 H3 0.9500 . ?
C3 C4 1.3993(19) . ?
C4 C5 1.3953(19) . ?
C4 C20 1.5118(18) . ?
C5 H5 0.9500 . ?
C5 C6 1.3937(18) . ?
C6 C21 1.5220(17) . ?
C7 H7 1.0000 . ?
C7 C8 1.5304(18) . ?
C7 C14 1.5215(18) . ?
C8 C9 1.3959(19) . ?
C8 C13 1.3974(19) . ?
C9 H9 1.0000 . ?
C9 C10 1.397(2) . ?
C10 H10 1.0000 . ?
C10 C11 1.391(2) . ?
C11 H11 0.9500 . ?
C11 C12 1.390(2) . ?
C12 H12 0.9500 . ?
C12 C13 1.390(2) . ?
C13 H13 0.9500 . ?
C14 C15 1.3968(19) . ?
C14 C19 1.3969(19) . ?
C15 H15 0.9500 . ?
C15 C16 1.394(2) . ?
C16 H16 0.9500 . ?
C16 C17 1.384(2) . ?
C17 H17 0.9500 . ?
C17 C18 1.393(2) . ?
C18 H18 0.9500 . ?
C18 C19 1.391(2) . ?
C19 H19 0.9500 . ?
C20 H20A 0.9800 . ?
C20 H20B 0.9800 . ?
C20 H20C 0.9800 . ?
C21 H21 1.0000 . ?
C21 C22 1.5315(18) . ?
C21 C28 1.5175(18) . ?
C22 C23 1.3974(19) . ?
C22 C27 1.3964(19) . ?
C23 H23 1.0000 . ?
C23 C24 1.390(2) . ?
C24 H24 1.0000 . ?
C24 C25 1.389(2) . ?
C25 H25 0.9500 . ?
C25 C26 1.392(2) . ?
C26 H26 0.9500 . ?
C26 C27 1.393(2) . ?
C27 H27 1.0000 . ?
C28 C29 1.393(2) . ?
C28 C33 1.389(2) . ?
C29 H29 0.9500 . ?
C29 C30 1.389(2) . ?
C30 H30 0.9500 . ?
C30 C31 1.393(3) . ?
C31 H31 0.9500 . ?
C31 C32 1.378(2) . ?
C32 H32 0.9500 . ?
C32 C33 1.392(2) . ?
C33 H33 0.9500 . ?
C34A H34A 0.9900 . ?
C34A H34B 0.9900 . ?
C34A C35A 1.483(3) . ?
C34A O2A 1.444(5) . ?
C35A H35A 0.9900 . ?
C35A H35B 0.9900 . ?
C35A C36A 1.535(3) . ?
C37A H37A 0.9900 . ?
C37A H37B 0.9900 . ?
C37A C36A 1.498(4) . ?
C37A O2A 1.455(5) . ?
C36A H36A 0.9900 . ?
C36A H36B 0.9900 . ?
C34B H34C 0.9900 . ?
C34B H34D 0.9900 . ?
C34B C35B 1.473(4) . ?
C34B O2B 1.428(5) . ?
C35B H35C 0.9900 . ?
C35B H35D 0.9900 . ?
C35B C36B 1.534(4) . ?
C37B H37C 0.9900 . ?
C37B H37D 0.9900 . ?
C37B C36B 1.501(4) . ?
C37B O2B 1.451(5) . ?
C36B H36C 0.9900 . ?
C36B H36D 0.9900 . ?
C34C H34E 0.9900 . ?
C34C H34F 0.9900 . ?
C34C C35C 1.474(4) . ?
C34C O2C 1.435(5) . ?
C35C H35E 0.9900 . ?
C35C H35F 0.9900 . ?
C35C C36C 1.535(4) . ?
C37C H37E 0.9900 . ?
C37C H37F 0.9900 . ?
C37C C36C 1.501(5) . ?
C37C O2C 1.454(5) . ?
C36C H36E 0.9900 . ?
C36C H36F 0.9900 . ?

loop_
_geom_torsion_atom_site_label_1
_geom_torsion_atom_site_label_2
_geom_torsion_atom_site_label_3
_geom_torsion_atom_site_label_4
_geom_torsion
_geom_torsion_site_symmetry_1
_geom_torsion_site_symmetry_2
_geom_torsion_site_symmetry_3
_geom_torsion_site_symmetry_4
_geom_torsion_publ_flag
K1 O1 C1 K1 171.41(17) . . . 2_665 ?
K1 O1 C1 C2 -96.99(15) . . . . ?
K1 O1 C1 C2 91.60(13) 2_665 . . . ?
K1 O1 C1 C6 85.40(15) . . . . ?
K1 O1 C1 C6 -86.01(14) 2_665 . . . ?
K1 C1 C2 C3 -139.40(10) 2_665 . . . ?
K1 C1 C2 C7 37.28(13) 2_665 . . . ?
K1 C1 C6 C5 141.45(10) 2_665 . . . ?
K1 C1 C6 C21 -32.22(13) 2_665 . . . ?
K1 C8 C9 C10 70.82(12) 2_665 . . . ?
K1 C8 C13 C12 -66.98(13) 2_665 . . . ?
K1 C9 C10 C11 71.15(13) 2_665 . . . ?
K1 C10 C11 C12 68.96(13) 2_665 . . . ?
K1 C11 C12 C13 66.19(13) 2_665 . . . ?
K1 C12 C13 C8 64.79(12) 2_665 . . . ?
K1 C16 C17 C18 127.79(14) 2_565 . . . ?
K1 C17 C18 C19 100.10(15) 2_565 . . . ?
K1 C22 C23 C24 70.79(14) 2_665 . . . ?
K1 C22 C27 C26 -69.47(13) 2_665 . . . ?
K1 C23 C24 C25 70.64(14) 2_665 . . . ?
K1 C24 C25 C26 67.66(13) 2_665 . . . ?
K1 C25 C26 C27 63.60(13) 2_665 . . . ?
K1 C26 C27 C22 65.50(12) 2_665 . . . ?
O1 C1 C2 C3 178.13(12) . . . . ?
O1 C1 C2 C7 -5.19(18) . . . . ?
O1 C1 C6 C5 -177.35(12) . . . . ?
O1 C1 C6 C21 8.98(18) . . . . ?
C1 C2 C3 C4 0.28(19) . . . . ?
C1 C2 C7 C8 -64.76(14) . . . . ?
C1 C2 C7 C14 168.30(11) . . . . ?
C1 C6 C21 C22 69.05(14) . . . . ?
C1 C6 C21 C28 -163.33(11) . . . . ?
C2 C1 C6 C5 4.95(18) . . . . ?
C2 C1 C6 C21 -168.72(11) . . . . ?
C2 C3 C4 C5 2.90(19) . . . . ?
C2 C3 C4 C20 -179.41(12) . . . . ?
C2 C7 C8 K1 56.32(12) . . . 2_665 ?
C2 C7 C8 C9 -30.95(17) . . . . ?
C2 C7 C8 C13 149.56(12) . . . . ?
C2 C7 C14 C15 -102.56(14) . . . . ?
C2 C7 C14 C19 77.68(16) . . . . ?
C3 C2 C7 C8 111.77(14) . . . . ?
C3 C2 C7 C14 -15.17(18) . . . . ?
C3 C4 C5 C6 -2.10(19) . . . . ?
C4 C5 C6 C1 -1.9(2) . . . . ?
C4 C5 C6 C21 171.32(12) . . . . ?
C5 C6 C21 C22 -104.44(14) . . . . ?
C5 C6 C21 C28 23.18(18) . . . . ?
C6 C1 C2 C3 -4.16(18) . . . . ?
C6 C1 C2 C7 172.52(11) . . . . ?
C6 C21 C22 K1 -65.76(11) . . . 2_665 ?
C6 C21 C22 C23 -152.49(13) . . . . ?
C6 C21 C22 C27 26.57(17) . . . . ?
C6 C21 C28 C29 78.53(16) . . . . ?
C6 C21 C28 C33 -100.09(15) . . . . ?
C7 C2 C3 C4 -176.10(12) . . . . ?
C7 C8 C9 K1 109.22(11) . . . 2_665 ?
C7 C8 C9 C10 -179.96(12) . . . . ?
C7 C8 C13 K1 -112.45(11) . . . 2_665 ?
C7 C8 C13 C12 -179.43(12) . . . . ?
C7 C14 C15 C16 -178.92(13) . . . . ?
C7 C14 C19 C18 179.49(13) . . . . ?
C8 C7 C14 C15 130.34(13) . . . . ?
C8 C7 C14 C19 -49.42(16) . . . . ?
C8 C9 C10 K1 -71.44(12) . . . 2_665 ?
C8 C9 C10 C11 -0.3(2) . . . . ?
C9 C8 C13 K1 68.03(11) . . . 2_665 ?
C9 C8 C13 C12 1.1(2) . . . . ?
C9 C10 C11 K1 -68.51(13) . . . 2_665 ?
C9 C10 C11 C12 0.5(2) . . . . ?
C10 C11 C12 K1 -66.06(12) . . . 2_665 ?
C10 C11 C12 C13 0.1(2) . . . . ?
C11 C12 C13 K1 -65.69(13) . . . 2_665 ?
C11 C12 C13 C8 -0.9(2) . . . . ?
C13 C8 C9 K1 -71.28(11) . . . 2_665 ?
C13 C8 C9 C10 -0.5(2) . . . . ?
C14 C7 C8 K1 -174.90(8) . . . 2_665 ?
C14 C7 C8 C9 97.84(15) . . . . ?
C14 C7 C8 C13 -81.65(15) . . . . ?
C14 C15 C16 K1 -99.84(15) . . . 2_565 ?
C14 C15 C16 C17 -0.6(2) . . . . ?
C15 C14 C19 C18 -0.3(2) . . . . ?
C15 C16 C17 K1 -127.99(14) . . . 2_565 ?
C15 C16 C17 C18 -0.2(2) . . . . ?
C16 C17 C18 C19 0.8(2) . . . . ?
C17 C18 C19 C14 -0.5(2) . . . . ?
C19 C14 C15 C16 0.8(2) . . . . ?
C20 C4 C5 C6 -179.77(12) . . . . ?
C21 C22 C23 K1 105.74(11) . . . 2_665 ?
C21 C22 C23 C24 176.53(13) . . . . ?
C21 C22 C27 K1 -108.02(12) . . . 2_665 ?
C21 C22 C27 C26 -177.50(13) . . . . ?
C21 C28 C29 C30 -177.17(15) . . . . ?
C21 C28 C33 C32 178.39(13) . . . . ?
C22 C21 C28 C29 -155.17(13) . . . . ?
C22 C21 C28 C33 26.21(18) . . . . ?
C22 C23 C24 K1 -69.15(13) . . . 2_665 ?
C22 C23 C24 C25 1.5(2) . . . . ?
C23 C22 C27 K1 71.05(12) . . . 2_665 ?
C23 C22 C27 C26 1.6(2) . . . . ?
C23 C24 C25 K1 -67.02(14) . . . 2_665 ?
C23 C24 C25 C26 0.6(2) . . . . ?
C24 C25 C26 K1 -65.21(13) . . . 2_665 ?
C24 C25 C26 C27 -1.6(2) . . . . ?
C25 C26 C27 K1 -65.01(13) . . . 2_665 ?
C25 C26 C27 C22 0.5(2) . . . . ?
C27 C22 C23 K1 -73.35(11) . . . 2_665 ?
C27 C22 C23 C24 -2.6(2) . . . . ?
C28 C21 C22 K1 166.09(8) . . . 2_665 ?
C28 C21 C22 C23 79.36(16) . . . . ?
C28 C21 C22 C27 -101.58(15) . . . . ?
C28 C29 C30 C31 -1.5(3) . . . . ?
C29 C28 C33 C32 -0.2(2) . . . . ?
C29 C30 C31 C32 0.1(3) . . . . ?
C30 C31 C32 C33 1.1(2) . . . . ?
C31 C32 C33 C28 -1.1(2) . . . . ?
C33 C28 C29 C30 1.5(2) . . . . ?
C34A C35A C36A C37A 5.2(5) . . . . ?
C35A C34A O2A C37A 32.7(5) . . . . ?
C36A C37A O2A C34A -29.2(5) . . . . ?
O2A C34A C35A C36A -22.5(5) . . . . ?
O2A C37A C36A C35A 14.0(5) . . . . ?
C34B C35B C36B C37B 11.9(17) . . . . ?
C35B C34B O2B C37B -17.8(16) . . . . ?
C36B C37B O2B C34B 25.3(12) . . . . ?
O2B C34B C35B C36B 3.0(19) . . . . ?
O2B C37B C36B C35B -22.0(12) . . . . ?
C34C C35C C36C C37C -8.0(13) . . . . ?
C35C C34C O2C C37C 24.5(12) . . . . ?
C36C C37C O2C C34C -29.4(10) . . . . ?
O2C C34C C35C C36C -9.4(13) . . . . ?
O2C C37C C36C C35C 22.1(11) . . . . ?
